data_1507200
loop_
_publ_author_name
'Castillo, Rafael R.'
'Aquino, Maurizio'
'Gandara, Zoila'
'Safir, Imad'
'Elkhayat, Zobida'
'Retailleau, Pascal'
'Arseniyadis, Sim\'eon'

_publ_section_title
;
 Diverging Pathways to Topologically Complex Polycyclic Bis-acetals and
 Their Ring System Interchange.
;
_journal_issue 6
_journal_name_full 'Organic letters'
_journal_page_first 1628
_journal_page_last 1631
_journal_paper_doi 10.1021/ol300388b
_journal_volume 14
_journal_year 2012
_chemical_absolute_configuration syn
_chemical_formula_moiety 'C18 H22 O3'
_chemical_formula_sum 'C18 H22 O3'
_chemical_formula_weight 286.36
_chemical_name_systematic
; 
 (4aR,9R,9aR)-7-methoxy-1,2,3,4,9,10-hexahydro-4a,9a-
(epoxyethano)-9,10-(epoxymethano)anthracene
;
_space_group_IT_number 4
_symmetry_cell_setting monoclinic
_symmetry_space_group_name_Hall 'P 2yb'
_symmetry_space_group_name_H-M 'P 1 21 1'
_atom_sites_solution_hydrogens difmap
_atom_sites_solution_primary direct
_atom_sites_solution_secondary difmap
_audit_creation_method SHELXL-97
_cell_angle_alpha 90.00
_cell_angle_beta 104.222(6)
_cell_angle_gamma 90.00
_cell_formula_units_Z 2
_cell_length_a 7.3848(5)
_cell_length_b 7.8147(7)
_cell_length_c 12.8239(3)
_cell_measurement_temperature 293(2)
_cell_volume 717.38(8)
_computing_cell_refinement 'Dirax/lsq (Duisenberg & Schreurs, 1989-2000)'
_computing_data_collection 'Collect (Bruker AXS BV, 1997-2004)'
_computing_data_reduction 'EvalCCD (Duisenberg & Schreurs 1990-2000)'
_computing_molecular_graphics 'PLATON (Spek, 2003)'
_computing_publication_material 'SHELXL97 (Sheldrick, 2008)'
_computing_structure_refinement 'SHELXL97 (Sheldrick, 2008); CRYSTALBUILDER (Welter, 2006)'
_computing_structure_solution 'SIR92 (Giacovazzo et al, 1993)'
_diffrn_ambient_temperature 293(2)
_diffrn_measured_fraction_theta_full 0.995
_diffrn_measured_fraction_theta_max 0.995
_diffrn_measurement_device_type 'Nonius kappa-CCD diffractometer'
_diffrn_measurement_method 'phi and omega scans'
_diffrn_radiation_monochromator graphite
_diffrn_radiation_source 'fine-focus sealed tube'
_diffrn_radiation_type MoK\a
_diffrn_radiation_wavelength 0.71073
_diffrn_reflns_av_R_equivalents 0.0306
_diffrn_reflns_av_sigmaI/netI 0.0316
_diffrn_reflns_limit_h_max 9
_diffrn_reflns_limit_h_min -10
_diffrn_reflns_limit_k_max 10
_diffrn_reflns_limit_k_min -10
_diffrn_reflns_limit_l_max 18
_diffrn_reflns_limit_l_min -18
_diffrn_reflns_number 10254
_diffrn_reflns_reduction_process
;
 Scaled and merged with Sortav
 R.H. Blessing, (1987) Cryst. Rev. 1, 3-58
 R.H. Blessing, (1989) J. Appl. Cryst. 22, 396-397
;
_diffrn_reflns_theta_full 30.00
_diffrn_reflns_theta_max 30.00
_diffrn_reflns_theta_min 3.78
_exptl_absorpt_coefficient_mu 0.089
_exptl_absorpt_correction_type none
_exptl_crystal_colour colourless
_exptl_crystal_density_diffrn 1.326
_exptl_crystal_density_method 'not measured'
_exptl_crystal_description prism
_exptl_crystal_F_000 308
_exptl_crystal_size_max 0.60
_exptl_crystal_size_mid 0.32
_exptl_crystal_size_min 0.16
_refine_diff_density_max 0.278
_refine_diff_density_min -0.183
_refine_diff_density_rms 0.042
_refine_ls_extinction_method none
_refine_ls_goodness_of_fit_ref 1.046
_refine_ls_hydrogen_treatment constr
_refine_ls_matrix_type full
_refine_ls_number_parameters 191
_refine_ls_number_reflns 2223
_refine_ls_number_restraints 1
_refine_ls_restrained_S_all 1.045
_refine_ls_R_factor_all 0.0520
_refine_ls_R_factor_gt 0.0389
_refine_ls_shift/su_max 0.000
_refine_ls_shift/su_mean 0.000
_refine_ls_structure_factor_coef Fsqd
_refine_ls_weighting_details 'calc w=1/[\s^2^(Fo^2^)+(0.0586P)^2^+0.0925P] where P=(Fo^2^+2Fc^2^)/3'
_refine_ls_weighting_scheme calc
_refine_ls_wR_factor_gt 0.0940
_refine_ls_wR_factor_ref 0.0997
_reflns_number_gt 1874
_reflns_number_total 2223
_reflns_threshold_expression >2sigma(I)
_cod_data_source_file ol300388b_si_003.cif
_cod_data_source_block compound_5b
_cod_original_cell_volume 717.39(8)
_cod_original_sg_symbol_H-M P21
_cod_database_code 1507200

loop_
_symmetry_equiv_pos_as_xyz
'x, y, z'
'-x, y+1/2, -z'

loop_
_atom_site_label
_atom_site_type_symbol
_atom_site_fract_x
_atom_site_fract_y
_atom_site_fract_z
_atom_site_U_iso_or_equiv
_atom_site_adp_type
_atom_site_occupancy
_atom_site_symmetry_multiplicity
_atom_site_calc_flag
_atom_site_refinement_flags
O1 O -0.04141(18) 1.09361(19) 0.93238(10) 0.0263(3) Uani 1 1 d .
O2 O -0.22114(18) 1.1375(2) 0.67534(11) 0.0296(3) Uani 1 1 d .
O3 O 0.35719(18) 1.17052(19) 0.44009(10) 0.0268(3) Uani 1 1 d .
C1 C -0.1303(3) 0.8510(3) 0.82351(15) 0.0289(4) Uani 1 1 d .
H1A H -0.2329 0.8119 0.7657 0.035 Uiso 1 1 calc R
H1B H -0.0752 0.7531 0.8662 0.035 Uiso 1 1 calc R
C2 C -0.1961(3) 0.9820(3) 0.89217(16) 0.0330(5) Uani 1 1 d .
H2A H -0.3014 1.0456 0.8497 0.040 Uiso 1 1 calc R
H2B H -0.2342 0.9268 0.9511 0.040 Uiso 1 1 calc R
C3 C -0.1577(3) 1.2862(3) 0.74065(15) 0.0289(4) Uani 1 1 d .
H3A H -0.2295 1.2987 0.7942 0.035 Uiso 1 1 calc R
H3B H -0.1768 1.3878 0.6958 0.035 Uiso 1 1 calc R
C4 C 0.0496(3) 1.2681(3) 0.79646(14) 0.0222(4) Uani 1 1 d .
H4 H 0.0936 1.3651 0.8444 0.027 Uiso 1 1 calc R
C5 C 0.0779(2) 1.0975(3) 0.85877(13) 0.0198(4) Uani 1 1 d .
C6 C 0.2771(3) 1.0776(3) 0.92684(14) 0.0245(4) Uani 1 1 d .
H6A H 0.3640 1.1045 0.8835 0.029 Uiso 1 1 calc R
H6B H 0.2983 1.1578 0.9863 0.029 Uiso 1 1 calc R
C7 C 0.3132(3) 0.8966(3) 0.97051(15) 0.0297(4) Uani 1 1 d .
H7A H 0.2254 0.8698 1.0133 0.036 Uiso 1 1 calc R
H7B H 0.4382 0.8904 1.0172 0.036 Uiso 1 1 calc R
C8 C 0.2942(3) 0.7640(3) 0.88088(15) 0.0327(5) Uani 1 1 d .
H8A H 0.2336 0.6627 0.8999 0.039 Uiso 1 1 calc R
H8B H 0.4177 0.7311 0.8746 0.039 Uiso 1 1 calc R
C9 C 0.1808(3) 0.8314(3) 0.77153(14) 0.0266(4) Uani 1 1 d .
H9A H 0.2637 0.8951 0.7378 0.032 Uiso 1 1 calc R
H9B H 0.1334 0.7345 0.7256 0.032 Uiso 1 1 calc R
C10 C 0.0166(2) 0.9463(2) 0.77854(13) 0.0198(4) Uani 1 1 d .
C11 C -0.0691(2) 1.0262(3) 0.66706(13) 0.0222(4) Uani 1 1 d .
H11 H -0.1148 0.9359 0.6141 0.027 Uiso 1 1 calc R
C12 C 0.0776(2) 1.1302(2) 0.63366(14) 0.0205(4) Uani 1 1 d .
C13 C 0.1495(2) 1.2594(2) 0.70736(13) 0.0210(4) Uani 1 1 d .
C14 C 0.2932(3) 1.3606(3) 0.69168(15) 0.0244(4) Uani 1 1 d .
H14 H 0.3413 1.4469 0.7406 0.029 Uiso 1 1 calc R
C15 C 0.3667(3) 1.3341(3) 0.60277(14) 0.0241(4) Uani 1 1 d .
H15 H 0.4640 1.4023 0.5924 0.029 Uiso 1 1 calc R
C16 C 0.2942(2) 1.2059(3) 0.52995(14) 0.0216(4) Uani 1 1 d .
C17 C 0.1474(2) 1.1029(3) 0.54413(14) 0.0219(4) Uani 1 1 d .
H17 H 0.0976 1.0180 0.4946 0.026 Uiso 1 1 calc R
C18 C 0.5124(3) 1.2687(3) 0.42545(16) 0.0298(4) Uani 1 1 d .
H18A H 0.6168 1.2525 0.4862 0.045 Uiso 1 1 calc R
H18B H 0.4791 1.3876 0.4192 0.045 Uiso 1 1 calc R
H18C H 0.5456 1.2317 0.3612 0.045 Uiso 1 1 calc R

loop_
_atom_site_aniso_label
_atom_site_aniso_U_11
_atom_site_aniso_U_22
_atom_site_aniso_U_33
_atom_site_aniso_U_23
_atom_site_aniso_U_13
_atom_site_aniso_U_12
O1 0.0287(6) 0.0304(8) 0.0230(6) -0.0018(6) 0.0124(5) -0.0007(6)
O2 0.0197(6) 0.0387(9) 0.0287(7) 0.0024(6) 0.0028(5) 0.0025(6)
O3 0.0317(7) 0.0271(8) 0.0257(6) 0.0007(6) 0.0146(5) -0.0021(6)
C1 0.0309(9) 0.0323(12) 0.0239(8) 0.0007(8) 0.0078(7) -0.0107(9)
C2 0.0278(10) 0.0431(14) 0.0317(10) 0.0029(9) 0.0140(8) -0.0040(10)
C3 0.0283(9) 0.0324(12) 0.0264(9) 0.0035(8) 0.0076(7) 0.0099(9)
C4 0.0265(9) 0.0205(9) 0.0202(7) -0.0012(7) 0.0070(6) 0.0027(8)
C5 0.0205(8) 0.0219(9) 0.0175(7) -0.0018(7) 0.0058(6) 0.0003(7)
C6 0.0225(8) 0.0242(10) 0.0235(8) -0.0032(8) -0.0004(6) -0.0005(8)
C7 0.0309(10) 0.0306(11) 0.0239(9) 0.0020(8) -0.0002(7) 0.0040(9)
C8 0.0401(11) 0.0232(11) 0.0317(10) 0.0022(9) 0.0029(8) 0.0081(10)
C9 0.0329(10) 0.0213(9) 0.0253(8) -0.0023(8) 0.0066(7) 0.0041(8)
C10 0.0203(8) 0.0201(9) 0.0195(8) -0.0020(7) 0.0055(6) -0.0023(7)
C11 0.0203(8) 0.0274(10) 0.0186(7) -0.0021(7) 0.0042(6) -0.0026(8)
C12 0.0207(8) 0.0208(9) 0.0194(7) 0.0009(7) 0.0034(6) -0.0008(7)
C13 0.0246(8) 0.0188(9) 0.0199(7) 0.0003(7) 0.0060(6) 0.0025(8)
C14 0.0291(9) 0.0186(10) 0.0249(8) -0.0017(7) 0.0056(7) -0.0019(8)
C15 0.0243(8) 0.0209(9) 0.0279(8) 0.0039(8) 0.0081(7) -0.0018(8)
C16 0.0227(8) 0.0222(9) 0.0207(7) 0.0044(7) 0.0069(6) 0.0045(7)
C17 0.0253(8) 0.0214(9) 0.0184(7) -0.0012(7) 0.0042(6) -0.0020(8)
C18 0.0277(9) 0.0317(11) 0.0332(9) 0.0059(9) 0.0135(7) -0.0010(9)

loop_
_atom_type_symbol
_atom_type_description
_atom_type_scat_dispersion_real
_atom_type_scat_dispersion_imag
_atom_type_scat_source
C C 0.0033 0.0016 'International Tables Vol C Tables 4.2.6.8 and 6.1.1.4'
H H 0.0000 0.0000 'International Tables Vol C Tables 4.2.6.8 and 6.1.1.4'
O O 0.0106 0.0060 'International Tables Vol C Tables 4.2.6.8 and 6.1.1.4'

loop_
_geom_angle_atom_site_label_1
_geom_angle_atom_site_label_2
_geom_angle_atom_site_label_3
_geom_angle
C2 O1 C5 109.85(14)
C3 O2 C11 112.35(14)
C16 O3 C18 116.76(16)
C2 C1 C10 104.39(17)
C2 C1 H1A 110.9
C10 C1 H1A 110.9
C2 C1 H1B 110.9
C10 C1 H1B 110.9
H1A C1 H1B 108.9
O1 C2 C1 106.35(15)
O1 C2 H2A 110.5
C1 C2 H2A 110.5
O1 C2 H2B 110.5
C1 C2 H2B 110.5
H2A C2 H2B 108.7
O2 C3 C4 110.03(16)
O2 C3 H3A 109.7
C4 C3 H3A 109.7
O2 C3 H3B 109.7
C4 C3 H3B 109.7
H3A C3 H3B 108.2
C13 C4 C3 105.65(14)
C13 C4 C5 108.94(15)
C3 C4 C5 108.40(16)
C13 C4 H4 111.2
C3 C4 H4 111.2
C5 C4 H4 111.2
O1 C5 C6 106.40(13)
O1 C5 C4 109.29(14)
C6 C5 C4 111.99(16)
O1 C5 C10 106.94(14)
C6 C5 C10 112.57(15)
C4 C5 C10 109.44(13)
C7 C6 C5 111.32(17)
C7 C6 H6A 109.4
C5 C6 H6A 109.4
C7 C6 H6B 109.4
C5 C6 H6B 109.4
H6A C6 H6B 108.0
C6 C7 C8 112.22(16)
C6 C7 H7A 109.2
C8 C7 H7A 109.2
C6 C7 H7B 109.2
C8 C7 H7B 109.2
H7A C7 H7B 107.9
C7 C8 C9 112.49(18)
C7 C8 H8A 109.1
C9 C8 H8A 109.1
C7 C8 H8B 109.1
C9 C8 H8B 109.1
H8A C8 H8B 107.8
C10 C9 C8 114.15(15)
C10 C9 H9A 108.7
C8 C9 H9A 108.7
C10 C9 H9B 108.7
C8 C9 H9B 108.7
H9A C9 H9B 107.6
C9 C10 C1 112.33(17)
C9 C10 C11 109.48(14)
C1 C10 C11 112.06(15)
C9 C10 C5 112.21(15)
C1 C10 C5 103.66(14)
C11 C10 C5 106.88(15)
O2 C11 C12 108.92(17)
O2 C11 C10 108.93(14)
C12 C11 C10 108.85(14)
O2 C11 H11 110.0
C12 C11 H11 110.0
C10 C11 H11 110.0
C17 C12 C13 121.02(16)
C17 C12 C11 126.56(17)
C13 C12 C11 112.34(15)
C14 C13 C12 119.67(16)
C14 C13 C4 128.57(17)
C12 C13 C4 111.75(15)
C13 C14 C15 120.22(17)
C13 C14 H14 119.9
C15 C14 H14 119.9
C16 C15 C14 119.70(17)
C16 C15 H15 120.1
C14 C15 H15 120.1
O3 C16 C15 123.88(16)
O3 C16 C17 115.27(16)
C15 C16 C17 120.85(15)
C12 C17 C16 118.53(17)
C12 C17 H17 120.7
C16 C17 H17 120.7
O3 C18 H18A 109.5
O3 C18 H18B 109.5
H18A C18 H18B 109.5
O3 C18 H18C 109.5
H18A C18 H18C 109.5
H18B C18 H18C 109.5

loop_
_geom_bond_atom_site_label_1
_geom_bond_atom_site_label_2
_geom_bond_distance
O1 C2 1.429(3)
O1 C5 1.441(2)
O2 C3 1.442(3)
O2 C11 1.445(2)
O3 C16 1.373(2)
O3 C18 1.429(2)
C1 C2 1.507(3)
C1 C10 1.540(2)
C1 H1A 0.9700
C1 H1B 0.9700
C2 H2A 0.9700
C2 H2B 0.9700
C3 C4 1.528(3)
C3 H3A 0.9700
C3 H3B 0.9700
C4 C13 1.506(2)
C4 C5 1.542(3)
C4 H4 0.9800
C5 C6 1.523(2)
C5 C10 1.559(2)
C6 C7 1.520(3)
C6 H6A 0.9700
C6 H6B 0.9700
C7 C8 1.528(3)
C7 H7A 0.9700
C7 H7B 0.9700
C8 C9 1.539(3)
C8 H8A 0.9700
C8 H8B 0.9700
C9 C10 1.529(3)
C9 H9A 0.9700
C9 H9B 0.9700
C10 C11 1.546(2)
C11 C12 1.498(3)
C11 H11 0.9800
C12 C17 1.386(2)
C12 C13 1.396(2)
C13 C14 1.377(3)
C14 C15 1.393(3)
C14 H14 0.9300
C15 C16 1.384(3)
C15 H15 0.9300
C16 C17 1.398(3)
C17 H17 0.9300
C18 H18A 0.9600
C18 H18B 0.9600
C18 H18C 0.9600

loop_
_geom_torsion_atom_site_label_1
_geom_torsion_atom_site_label_2
_geom_torsion_atom_site_label_3
_geom_torsion_atom_site_label_4
_geom_torsion
C5 O1 C2 C1 27.4(2)
C10 C1 C2 O1 -30.1(2)
C11 O2 C3 C4 -8.9(2)
O2 C3 C4 C13 62.4(2)
O2 C3 C4 C5 -54.27(18)
C2 O1 C5 C6 -133.64(17)
C2 O1 C5 C4 105.27(18)
C2 O1 C5 C10 -13.1(2)
C13 C4 C5 O1 -170.67(14)
C3 C4 C5 O1 -56.17(18)
C13 C4 C5 C6 71.69(18)
C3 C4 C5 C6 -173.81(15)
C13 C4 C5 C10 -53.87(18)
C3 C4 C5 C10 60.64(17)
O1 C5 C6 C7 71.5(2)
C4 C5 C6 C7 -169.11(14)
C10 C5 C6 C7 -45.3(2)
C5 C6 C7 C8 62.6(2)
C6 C7 C8 C9 -19.6(3)
C7 C8 C9 C10 -37.3(3)
C8 C9 C10 C1 -62.8(2)
C8 C9 C10 C11 172.08(17)
C8 C9 C10 C5 53.6(2)
C2 C1 C10 C9 142.76(16)
C2 C1 C10 C11 -93.49(19)
C2 C1 C10 C5 21.40(19)
O1 C5 C10 C9 -127.36(15)
C6 C5 C10 C9 -10.9(2)
C4 C5 C10 C9 114.36(17)
O1 C5 C10 C1 -5.92(18)
C6 C5 C10 C1 110.59(17)
C4 C5 C10 C1 -124.19(15)
O1 C5 C10 C11 112.62(15)
C6 C5 C10 C11 -130.87(15)
C4 C5 C10 C11 -5.65(17)
C3 O2 C11 C12 -51.14(18)
C3 O2 C11 C10 67.45(19)
C9 C10 C11 O2 -178.68(15)
C1 C10 C11 O2 56.0(2)
C5 C10 C11 O2 -56.92(18)
C9 C10 C11 C12 -60.0(2)
C1 C10 C11 C12 174.62(16)
C5 C10 C11 C12 61.71(19)
O2 C11 C12 C17 -123.06(19)
C10 C11 C12 C17 118.30(19)
O2 C11 C12 C13 60.17(18)
C10 C11 C12 C13 -58.5(2)
C17 C12 C13 C14 -0.6(3)
C11 C12 C13 C14 176.38(17)
C17 C12 C13 C4 178.62(17)
C11 C12 C13 C4 -4.4(2)
C3 C4 C13 C14 124.7(2)
C5 C4 C13 C14 -119.0(2)
C3 C4 C13 C12 -54.4(2)
C5 C4 C13 C12 61.88(19)
C12 C13 C14 C15 -0.1(3)
C4 C13 C14 C15 -179.16(18)
C13 C14 C15 C16 0.2(3)
C18 O3 C16 C15 2.9(3)
C18 O3 C16 C17 -177.47(17)
C14 C15 C16 O3 179.90(17)
C14 C15 C16 C17 0.3(3)
C13 C12 C17 C16 1.1(3)
C11 C12 C17 C16 -175.41(18)
O3 C16 C17 C12 179.41(16)
C15 C16 C17 C12 -0.9(3)

loop_
_cod_related_entry_id
_cod_related_entry_database
_cod_related_entry_code
1 ChemSpider 30651808
